data_4021474
loop_
_publ_author_name
'Toshikazu Kitagawa'
'Yuichi Idomoto'
'Hiroaki Matsubara'
'Daisuke Hobara'
'Takashi Kakiuchi'
'Takao Okazaki'
'Koichi Komatsu'

_publ_contact_author_address
;
    Institute for Chemical Research, Kyoto University, 
    Uji, Kyoto 611-0011, Japan. 
;
_publ_contact_author_email ' kitagawa@scl.kyoto-u.ac.jp'
_publ_contact_author_fax ' +81-774-38-3178 '
_publ_contact_author_name ' Toshikazu Kitagawa '
_publ_contact_author_phone ' +81-774-38-3173 '
_publ_section_title
;
 Rigid Molecular Tripod with an Adamantane Framework and Thiol Legs.
 Synthesis and Observation of an Ordered
 Monolayer on Au(111)
;
_journal_name_full 'Journal of Organic Chemistry'
_journal_page_first 1362
_journal_page_last 1369
_journal_paper_doi 10.1021/jo051863j
_journal_volume 71
_journal_year 2006
_chemical_formula_moiety 'C13 H21 Br S3'
_chemical_formula_sum 'C13 H21 Br S3'
_chemical_formula_weight 353.39
_chemical_name_systematic
; 
 ? 
;
_space_group_IT_number 14
_symmetry_cell_setting monoclinic
_symmetry_space_group_name_Hall '-P 2yn'
_symmetry_space_group_name_H-M 'P 1 21/n 1'
_atom_sites_solution_hydrogens geom
_atom_sites_solution_primary direct
_atom_sites_solution_secondary difmap
_audit_creation_date ' Dec 6 2003 '
_audit_creation_method SHELXL-97
_cell_angle_alpha 90.00
_cell_angle_beta 101.7830(10)
_cell_angle_gamma 90.00
_cell_formula_units_Z 4
_cell_length_a 9.5204(6)
_cell_length_b 10.3261(7)
_cell_length_c 15.3043(10)
_cell_measurement_temperature 100(2)
_cell_volume 1472.84(17)
_computing_cell_refinement 'Bruker SMART'
_computing_data_collection 'Bruker SMART'
_computing_data_reduction 'Bruker SHELXTL'
_computing_molecular_graphics 'Bruker SHELXTL'
_computing_publication_material 'Bruker SHELXTL'
_computing_structure_refinement 'SHELXL-97 (Sheldrick, 1997)'
_computing_structure_solution 'SHELXS-97 (Sheldrick, 1990)'
_diffrn_ambient_temperature 100(2)
_diffrn_measured_fraction_theta_full 0.983
_diffrn_measured_fraction_theta_max 0.983
_diffrn_measurement_device_type 'CCD area detector'
_diffrn_measurement_method 'phi and omega scans'
_diffrn_radiation_monochromator graphite
_diffrn_radiation_source 'fine-focus sealed tube'
_diffrn_radiation_type MoK\a
_diffrn_radiation_wavelength 0.71073
_diffrn_reflns_av_R_equivalents 0.0185
_diffrn_reflns_av_sigmaI/netI 0.0207
_diffrn_reflns_limit_h_max 11
_diffrn_reflns_limit_h_min -11
_diffrn_reflns_limit_k_max 7
_diffrn_reflns_limit_k_min -12
_diffrn_reflns_limit_l_max 18
_diffrn_reflns_limit_l_min -18
_diffrn_reflns_number 7175
_diffrn_reflns_theta_full 24.99
_diffrn_reflns_theta_max 24.99
_diffrn_reflns_theta_min 2.33
_exptl_absorpt_coefficient_mu 3.193
_exptl_absorpt_correction_T_max 0.4475
_exptl_absorpt_correction_T_min 0.3615
_exptl_absorpt_correction_type empirical
_exptl_crystal_colour colorless
_exptl_crystal_density_diffrn 1.594
_exptl_crystal_density_method 'not measured'
_exptl_crystal_description prism
_exptl_crystal_F_000 728
_exptl_crystal_size_max 0.40
_exptl_crystal_size_mid 0.40
_exptl_crystal_size_min 0.30
_refine_diff_density_max 0.589
_refine_diff_density_min -0.399
_refine_diff_density_rms 0.083
_refine_ls_extinction_method none
_refine_ls_goodness_of_fit_ref 1.001
_refine_ls_hydrogen_treatment constr
_refine_ls_matrix_type full
_refine_ls_number_parameters 157
_refine_ls_number_reflns 2547
_refine_ls_number_restraints 0
_refine_ls_restrained_S_all 1.001
_refine_ls_R_factor_all 0.0301
_refine_ls_R_factor_gt 0.0270
_refine_ls_shift/su_max 0.003
_refine_ls_shift/su_mean 0.000
_refine_ls_structure_factor_coef Fsqd
_refine_ls_weighting_details 'calc w=1/[\s^2^(Fo^2^)+(0.0570P)^2^+0.0000P] where P=(Fo^2^+2Fc^2^)/3'
_refine_ls_weighting_scheme calc
_refine_ls_wR_factor_gt 0.0738
_refine_ls_wR_factor_ref 0.0749
_reflns_number_gt 2324
_reflns_number_total 2547
_reflns_threshold_expression >2sigma(I)
_cod_data_source_file jo051863jsi20050906_124817.cif
_cod_depositor_comments
;
The following automatic conversions were performed:
'_symmetry_cell_setting' value 'Monoclinic' changed to 'monoclinic'
according to '/home/saulius/struct/CIF-dictionaries/cif_core.dic'
dictionary named 'cif_core.dic' version 2.4.1 from 2010-06-29.

Automatic conversion script
Id: cif_fix_enum 1527 2010-12-29 10:47:43Z saulius 
;
_cod_original_sg_symbol_H-M 'P 21/n'
_cod_database_code 4021474

loop_
_symmetry_equiv_pos_as_xyz
'x, y, z'
'-x+1/2, y+1/2, -z+1/2'
'-x, -y, -z'
'x-1/2, -y-1/2, z-1/2'

loop_
_atom_site_label
_atom_site_type_symbol
_atom_site_fract_x
_atom_site_fract_y
_atom_site_fract_z
_atom_site_U_iso_or_equiv
_atom_site_adp_type
_atom_site_occupancy
_atom_site_symmetry_multiplicity
_atom_site_calc_flag
_atom_site_refinement_flags
Br1 Br 1.03016(2) -0.19964(2) 0.652963(15) 0.02231(11) Uani 1 1 d .
S3 S 0.47423(6) 0.06475(6) 0.61264(4) 0.02440(16) Uani 1 1 d .
H3 H 0.4508 0.0955 0.6839 0.029 Uiso 1 1 calc R
S2 S 1.10514(7) 0.47527(6) 0.62820(4) 0.02709(17) Uani 1 1 d .
H2 H 0.9968 0.5100 0.5791 0.033 Uiso 1 1 calc R
S1 S 0.84485(7) 0.07387(6) 0.94961(4) 0.02371(16) Uani 1 1 d .
H1 H 0.7268 0.1201 0.9377 0.028 Uiso 1 1 calc R
C7 C 1.0266(2) 0.2133(2) 0.65233(14) 0.0181(5) Uani 1 1 d .
C2 C 0.9822(2) 0.0001(2) 0.77280(15) 0.0172(5) Uani 1 1 d .
H2A H 1.0821 -0.0158 0.8046 0.021 Uiso 1 1 calc R
H2B H 0.9186 -0.0617 0.7955 0.021 Uiso 1 1 calc R
C4 C 0.8156(2) -0.0007(2) 0.62322(15) 0.0172(5) Uani 1 1 d .
H4A H 0.7519 -0.0628 0.6456 0.021 Uiso 1 1 calc R
H4B H 0.8085 -0.0166 0.5587 0.021 Uiso 1 1 calc R
C6 C 1.0372(3) 0.2341(2) 0.75254(15) 0.0186(5) Uani 1 1 d .
H6A H 1.0103 0.3244 0.7634 0.022 Uiso 1 1 calc R
H6B H 1.1375 0.2203 0.7844 0.022 Uiso 1 1 calc R
C10 C 0.7833(2) 0.1620(2) 0.73874(14) 0.0165(5) Uani 1 1 d .
H10A H 0.7537 0.2517 0.7489 0.020 Uiso 1 1 calc R
H10B H 0.7186 0.1021 0.7620 0.020 Uiso 1 1 calc R
C1 C 0.9698(2) -0.0186(2) 0.67323(15) 0.0170(5) Uani 1 1 d .
C8 C 0.8704(3) 0.2328(2) 0.60348(16) 0.0189(5) Uani 1 1 d .
H8A H 0.8408 0.3231 0.6121 0.023 Uiso 1 1 calc R
H8B H 0.8629 0.2186 0.5387 0.023 Uiso 1 1 calc R
C12 C 1.1289(3) 0.3020(2) 0.61458(18) 0.0234(6) Uani 1 1 d .
H12A H 1.1177 0.2835 0.5500 0.028 Uiso 1 1 calc R
H12B H 1.2285 0.2791 0.6435 0.028 Uiso 1 1 calc R
C13 C 0.6168(2) 0.1657(2) 0.58653(15) 0.0194(5) Uani 1 1 d .
H13A H 0.6162 0.1562 0.5221 0.023 Uiso 1 1 calc R
H13B H 0.5934 0.2571 0.5967 0.023 Uiso 1 1 calc R
C3 C 1.0707(2) 0.0729(2) 0.63753(16) 0.0189(5) Uani 1 1 d .
H3A H 1.0647 0.0570 0.5731 0.023 Uiso 1 1 calc R
H3B H 1.1709 0.0578 0.6692 0.023 Uiso 1 1 calc R
C11 C 0.9557(2) 0.1676(2) 0.88892(15) 0.0197(5) Uani 1 1 d .
H11A H 0.9354 0.2606 0.8964 0.024 Uiso 1 1 calc R
H11B H 1.0574 0.1527 0.9174 0.024 Uiso 1 1 calc R
C5 C 0.9380(2) 0.1403(2) 0.78897(14) 0.0168(5) Uani 1 1 d .
C9 C 0.7697(2) 0.1392(2) 0.63839(14) 0.0162(5) Uani 1 1 d .

loop_
_atom_site_aniso_label
_atom_site_aniso_U_11
_atom_site_aniso_U_22
_atom_site_aniso_U_33
_atom_site_aniso_U_23
_atom_site_aniso_U_13
_atom_site_aniso_U_12
Br1 0.02267(16) 0.01621(16) 0.02850(17) -0.00324(9) 0.00629(11) 0.00294(9)
S3 0.0178(3) 0.0263(4) 0.0275(3) -0.0020(3) 0.0007(2) -0.0009(3)
S2 0.0267(3) 0.0184(3) 0.0363(4) 0.0031(3) 0.0067(3) -0.0019(3)
S1 0.0246(3) 0.0280(4) 0.0190(3) 0.0015(3) 0.0055(2) 0.0017(3)
C7 0.0190(13) 0.0166(13) 0.0192(13) -0.0012(9) 0.0050(10) -0.0013(9)
C2 0.0155(11) 0.0162(12) 0.0193(12) 0.0005(9) 0.0024(9) 0.0008(9)
C4 0.0190(12) 0.0155(12) 0.0168(11) -0.0022(9) 0.0029(9) 0.0002(10)
C6 0.0191(11) 0.0157(12) 0.0200(12) -0.0024(10) 0.0017(9) 0.0002(10)
C10 0.0176(11) 0.0157(11) 0.0157(11) -0.0002(9) 0.0018(9) 0.0020(9)
C1 0.0195(12) 0.0112(11) 0.0211(12) -0.0025(9) 0.0058(10) 0.0029(9)
C8 0.0223(12) 0.0170(12) 0.0169(12) 0.0006(10) 0.0028(9) 0.0007(10)
C12 0.0262(13) 0.0158(13) 0.0300(14) 0.0001(10) 0.0098(11) -0.0021(10)
C13 0.0212(12) 0.0192(12) 0.0164(12) -0.0010(10) 0.0004(9) 0.0007(10)
C3 0.0190(11) 0.0179(13) 0.0204(11) -0.0012(10) 0.0056(9) 0.0001(10)
C11 0.0206(12) 0.0194(12) 0.0177(12) -0.0015(10) 0.0006(9) 0.0008(10)
C5 0.0184(11) 0.0162(12) 0.0149(11) -0.0015(9) 0.0012(9) -0.0005(10)
C9 0.0171(11) 0.0153(12) 0.0154(11) -0.0003(9) 0.0015(9) 0.0028(9)

loop_
_atom_type_symbol
_atom_type_description
_atom_type_scat_dispersion_real
_atom_type_scat_dispersion_imag
_atom_type_scat_source
C C 0.0033 0.0016 'International Tables Vol C Tables 4.2.6.8 and 6.1.1.4'
H H 0.0000 0.0000 'International Tables Vol C Tables 4.2.6.8 and 6.1.1.4'
S S 0.1246 0.1234 'International Tables Vol C Tables 4.2.6.8 and 6.1.1.4'
Br Br -0.2901 2.4595 'International Tables Vol C Tables 4.2.6.8 and 6.1.1.4'

loop_
_geom_angle_atom_site_label_1
_geom_angle_atom_site_label_2
_geom_angle_atom_site_label_3
_geom_angle
C6 C7 C12 112.08(19)
C6 C7 C8 109.20(18)
C12 C7 C8 111.39(19)
C6 C7 C3 108.40(19)
C12 C7 C3 107.06(18)
C8 C7 C3 108.60(18)
C1 C2 C5 108.24(18)
C1 C4 C9 108.18(18)
C7 C6 C5 110.79(18)
C5 C10 C9 110.86(18)
C2 C1 C4 111.00(18)
C2 C1 C3 110.85(19)
C4 C1 C3 110.97(19)
C2 C1 Br1 108.00(15)
C4 C1 Br1 108.29(15)
C3 C1 Br1 107.59(15)
C9 C8 C7 111.07(19)
C7 C12 S2 116.12(18)
C9 C13 S3 117.13(17)
C1 C3 C7 108.66(18)
C5 C11 S1 117.06(16)
C11 C5 C10 111.90(18)
C11 C5 C6 107.24(18)
C10 C5 C6 109.01(19)
C11 C5 C2 110.82(18)
C10 C5 C2 108.81(18)
C6 C5 C2 109.01(18)
C8 C9 C10 108.75(18)
C8 C9 C13 107.57(18)
C10 C9 C13 111.59(18)
C8 C9 C4 108.83(18)
C10 C9 C4 109.08(18)
C13 C9 C4 110.96(18)

loop_
_geom_bond_atom_site_label_1
_geom_bond_atom_site_label_2
_geom_bond_distance
Br1 C1 1.999(2)
S3 C13 1.819(2)
S2 C12 1.821(2)
S1 C11 1.820(2)
C7 C6 1.531(3)
C7 C12 1.534(3)
C7 C8 1.535(3)
C7 C3 1.538(3)
C2 C1 1.517(3)
C2 C5 1.542(3)
C4 C1 1.523(3)
C4 C9 1.540(3)
C6 C5 1.535(3)
C10 C5 1.532(3)
C10 C9 1.533(3)
C1 C3 1.526(3)
C8 C9 1.533(3)
C13 C9 1.534(3)
C11 C5 1.531(3)

loop_
_geom_torsion_atom_site_label_1
_geom_torsion_atom_site_label_2
_geom_torsion_atom_site_label_3
_geom_torsion_atom_site_label_4
_geom_torsion
C12 C7 C6 C5 -177.77(18)
C8 C7 C6 C5 58.3(2)
C3 C7 C6 C5 -59.8(2)
C5 C2 C1 C4 -62.3(2)
C5 C2 C1 C3 61.5(2)
C5 C2 C1 Br1 179.14(14)
C9 C4 C1 C2 62.0(2)
C9 C4 C1 C3 -61.7(2)
C9 C4 C1 Br1 -179.60(14)
C6 C7 C8 C9 -58.5(2)
C12 C7 C8 C9 177.16(19)
C3 C7 C8 C9 59.5(2)
C6 C7 C12 S2 -58.6(3)
C8 C7 C12 S2 64.1(2)
C3 C7 C12 S2 -177.30(16)
C2 C1 C3 C7 -62.1(2)
C4 C1 C3 C7 61.7(2)
Br1 C1 C3 C7 180.00(14)
C6 C7 C3 C1 59.6(2)
C12 C7 C3 C1 -179.28(19)
C8 C7 C3 C1 -58.9(2)
S1 C11 C5 C10 58.3(2)
S1 C11 C5 C6 177.82(16)
S1 C11 C5 C2 -63.3(2)
C9 C10 C5 C11 177.80(19)
C9 C10 C5 C6 59.3(2)
C9 C10 C5 C2 -59.4(2)
C7 C6 C5 C11 179.88(18)
C7 C6 C5 C10 -58.8(2)
C7 C6 C5 C2 59.9(2)
C1 C2 C5 C11 -177.02(18)
C1 C2 C5 C10 59.5(2)
C1 C2 C5 C6 -59.2(2)
C7 C8 C9 C10 58.8(2)
C7 C8 C9 C13 179.76(18)
C7 C8 C9 C4 -60.0(2)
C5 C10 C9 C8 -59.2(2)
C5 C10 C9 C13 -177.73(19)
C5 C10 C9 C4 59.3(2)
S3 C13 C9 C8 178.57(16)
S3 C13 C9 C10 -62.2(2)
S3 C13 C9 C4 59.6(2)
C1 C4 C9 C8 59.5(2)
C1 C4 C9 C10 -59.0(2)
C1 C4 C9 C13 177.66(18)

loop_
_cod_related_entry_id
_cod_related_entry_database
_cod_related_entry_code
1 ChemSpider 9877827
